data_4020718
loop_
_publ_author_name
'Srinivasarao Arulananda Babu'
'Makoto Yasuda'
'Ikuya Shibata'
'Akio Baba'

_publ_section_title
;
 In- or In(I)-Employed Tailoring of the Stereogenic
 Centers in the Reformatsky-Type Reactions
 of Simple Ketones, \a-Alkoxy Ketones, and
 \b-Keto Esters
;
_journal_name_full 'Journal of Organic Chemistry'
_journal_page_first 10408
_journal_page_last 10419
_journal_paper_doi 10.1021/jo051659w
_journal_volume 70
_journal_year 2005
_chemical_formula_moiety 'C20 H20 Br Cl O4 '
_chemical_formula_sum 'C20 H20 Br Cl O4'
_chemical_formula_weight 439.73
_space_group_IT_number 14
_symmetry_cell_setting monoclinic
_symmetry_space_group_name_Hall '-P 2yab'
_symmetry_space_group_name_H-M 'P 1 21/a 1'
_cell_angle_alpha 90
_cell_angle_beta 93.27(4)
_cell_angle_gamma 90
_cell_formula_units_Z 4
_cell_length_a 11.847(8)
_cell_length_b 8.940(7)
_cell_length_c 19.015(6)
_cell_measurement_temperature 296.2
_cell_volume 2010(1)
_exptl_crystal_density_diffrn 1.452
_cod_original_sg_symbol_H-M 'P 21/a'
_cod_original_formula_sum 'C20 H20 Br Cl O4 '
_cod_database_code 4020718

loop_
_symmetry_equiv_pos_as_xyz
x,y,z
1/2-x,1/2+y,-z
-x,-y,-z
1/2+x,1/2-y,z

loop_
_atom_site_label
_atom_site_type_symbol
_atom_site_fract_x
_atom_site_fract_y
_atom_site_fract_z
_atom_site_U_iso_or_equiv
_atom_site_adp_type
_atom_site_occupancy
_atom_site_calc_flag
_atom_site_refinement_flags
_atom_site_disorder_assembly
_atom_site_disorder_group
Br(1) Br 0.74494(6) -0.35344(8) 0.52927(4) 0.0656(2) Uani 1.00 d . . .
Cl(1) Cl 0.9993(2) 0.2524(3) 1.0525(1) 0.0961(8) Uani 1.00 d . . .
O(1) O 0.6934(3) 0.5216(4) 0.7296(2) 0.049(1) Uani 1.00 d . . .
O(2) O 0.5048(4) 0.5235(5) 0.7137(3) 0.070(2) Uani 1.00 d . . .
O(3) O 0.6553(3) 0.2054(4) 0.7675(2) 0.042(1) Uani 1.00 d . . .
O(4) O 0.6017(4) -0.0104(5) 0.8192(2) 0.064(1) Uani 1.00 d . . .
C(1) C 0.8057(8) 0.6995(10) 0.7954(6) 0.090(3) Uani 1.00 d . . .
C(2) C 0.6867(6) 0.6580(8) 0.7716(4) 0.060(2) Uani 1.00 d . . .
C(3) C 0.5946(5) 0.4659(7) 0.7037(3) 0.046(2) Uani 1.00 d . . .
C(4) C 0.6107(5) 0.3248(6) 0.6603(3) 0.039(2) Uani 1.00 d . . .
C(5) C 0.5390(7) 0.3368(9) 0.5903(4) 0.058(2) Uani 1.00 d . . .
C(6) C 0.5818(4) 0.1826(6) 0.7036(3) 0.041(2) Uani 1.00 d . . .
C(7) C 0.4580(5) 0.1793(8) 0.7225(4) 0.055(2) Uani 1.00 d . . .
C(8) C 0.6191(4) 0.0447(6) 0.6641(3) 0.036(2) Uani 1.00 d . . .
C(9) C 0.7339(5) 0.0105(6) 0.6629(3) 0.041(2) Uani 1.00 d . . .
C(10) C 0.7719(5) -0.1071(6) 0.6237(3) 0.042(2) Uani 1.00 d . . .
C(11) C 0.6939(5) -0.1932(6) 0.5851(3) 0.043(2) Uani 1.00 d . . .
C(12) C 0.5794(5) -0.1637(7) 0.5860(3) 0.051(2) Uani 1.00 d . . .
C(13) C 0.5432(5) -0.0465(7) 0.6255(3) 0.048(2) Uani 1.00 d . . .
C(14) C 0.6578(5) 0.1009(7) 0.8201(3) 0.047(2) Uani 1.00 d . . .
C(15) C 0.7395(5) 0.1477(7) 0.8782(3) 0.046(2) Uani 1.00 d . . .
C(16) C 0.8033(6) 0.2772(7) 0.8766(3) 0.052(2) Uani 1.00 d . . .
C(17) C 0.8832(6) 0.3098(8) 0.9293(4) 0.064(2) Uani 1.00 d . . .
C(18) C 0.8980(6) 0.2111(8) 0.9862(3) 0.060(2) Uani 1.00 d . . .
C(19) C 0.8356(7) 0.0842(9) 0.9886(4) 0.073(3) Uani 1.00 d . . .
C(20) C 0.7577(7) 0.0492(8) 0.9350(4) 0.067(2) Uani 1.00 d . . .
H(1) H 0.807(10) 0.78(1) 0.819(6) 0.14(4) Uiso 1.00 calc . . .
H(2) H 0.850(6) 0.626(7) 0.824(3) 0.08(2) Uiso 1.00 calc . . .
H(3) H 0.85(1) 0.72(2) 0.749(7) 0.29(5) Uiso 1.00 calc . . .
H(4) H 0.634(5) 0.643(6) 0.811(3) 0.05(1) Uiso 1.00 calc . . .
H(5) H 0.644(6) 0.759(8) 0.743(3) 0.10(2) Uiso 1.00 calc . . .
H(6) H 0.695(6) 0.316(7) 0.643(3) 0.09(2) Uiso 1.00 calc . . .
H(7) H 0.465(6) 0.356(7) 0.594(3) 0.07(2) Uiso 1.00 calc . . .
H(8) H 0.560(5) 0.428(7) 0.563(3) 0.06(2) Uiso 1.00 calc . . .
H(9) H 0.543(5) 0.234(7) 0.567(3) 0.06(2) Uiso 1.00 calc . . .
H(10) H 0.407(6) 0.179(8) 0.681(4) 0.08(2) Uiso 1.00 calc . . .
H(11) H 0.443(5) 0.271(7) 0.763(3) 0.08(2) Uiso 1.00 calc . . .
H(12) H 0.438(6) 0.099(7) 0.748(3) 0.08(2) Uiso 1.00 calc . . .
H(13) H 0.788(4) 0.075(6) 0.691(3) 0.04(1) Uiso 1.00 calc . . .
H(14) H 0.850(5) -0.133(6) 0.618(3) 0.06(2) Uiso 1.00 calc . . .
H(15) H 0.530(5) -0.224(7) 0.564(3) 0.05(2) Uiso 1.00 calc . . .
H(16) H 0.466(5) -0.028(6) 0.623(3) 0.05(1) Uiso 1.00 calc . . .
H(17) H 0.792(4) 0.344(6) 0.840(3) 0.04(1) Uiso 1.00 calc . . .
H(18) H 0.923(5) 0.408(7) 0.927(3) 0.06(2) Uiso 1.00 calc . . .
H(19) H 0.849(5) 0.015(7) 1.024(3) 0.06(2) Uiso 1.00 calc . . .
H(20) H 0.722(6) -0.046(8) 0.928(3) 0.07(2) Uiso 1.00 calc . . .

loop_
_atom_site_aniso_label
_atom_site_aniso_U_11
_atom_site_aniso_U_22
_atom_site_aniso_U_33
_atom_site_aniso_U_12
_atom_site_aniso_U_13
_atom_site_aniso_U_23
Br(1) 0.0566(4) 0.0672(5) 0.0733(5) -0.0020(4) 0.0069(3) -0.0303(4)
Cl(1) 0.104(2) 0.107(2) 0.072(1) 0.019(1) -0.042(1) -0.021(1)
O(1) 0.043(2) 0.044(2) 0.058(3) -0.002(2) -0.012(2) -0.007(2)
O(2) 0.044(3) 0.063(3) 0.102(4) 0.017(2) -0.010(2) -0.024(3)
O(3) 0.047(2) 0.037(2) 0.040(2) -0.004(2) -0.006(2) -0.001(2)
O(4) 0.079(3) 0.054(3) 0.057(3) -0.024(3) -0.006(2) 0.008(2)
C(1) 0.095(7) 0.054(5) 0.112(7) 0.000(5) -0.063(6) -0.019(5)
C(2) 0.068(5) 0.045(4) 0.065(5) 0.000(4) -0.009(4) -0.011(3)
C(3) 0.044(4) 0.042(3) 0.050(4) 0.001(3) -0.006(3) 0.001(3)
C(4) 0.035(3) 0.035(3) 0.047(3) 0.004(2) -0.006(3) 0.001(2)
C(5) 0.059(4) 0.062(5) 0.050(4) -0.001(4) -0.021(3) 0.003(4)
C(6) 0.033(3) 0.049(4) 0.039(3) 0.000(3) -0.006(2) -0.001(3)
C(7) 0.032(3) 0.065(5) 0.068(5) -0.006(3) 0.012(3) -0.004(4)
C(8) 0.029(3) 0.037(3) 0.043(3) -0.005(2) 0.000(2) -0.003(3)
C(9) 0.030(3) 0.041(3) 0.051(4) -0.007(3) -0.003(3) -0.004(3)
C(10) 0.029(3) 0.043(3) 0.055(4) -0.001(3) -0.002(3) -0.004(3)
C(11) 0.042(3) 0.047(3) 0.039(3) -0.001(3) 0.005(3) -0.008(3)
C(12) 0.039(3) 0.057(4) 0.056(4) -0.006(3) -0.009(3) -0.021(3)
C(13) 0.029(3) 0.061(4) 0.054(4) 0.000(3) -0.006(3) -0.012(3)
C(14) 0.051(4) 0.048(4) 0.043(4) 0.003(3) 0.005(3) 0.000(3)
C(15) 0.059(4) 0.045(3) 0.035(3) 0.001(3) -0.004(3) -0.002(3)
C(16) 0.065(4) 0.050(4) 0.041(4) -0.002(3) -0.001(3) 0.000(3)
C(17) 0.076(5) 0.058(4) 0.056(4) -0.005(4) -0.008(4) -0.009(3)
C(18) 0.069(4) 0.068(5) 0.040(4) 0.013(4) -0.015(3) -0.013(3)
C(19) 0.107(6) 0.065(5) 0.044(4) 0.009(5) -0.017(4) 0.011(4)
C(20) 0.099(6) 0.053(4) 0.049(4) -0.005(4) -0.009(4) 0.007(3)

loop_
_geom_bond_atom_site_label_1
_geom_bond_atom_site_label_2
_geom_bond_distance
_geom_bond_site_symmetry_1
_geom_bond_site_symmetry_2
_geom_bond_publ_flag
Br(1) C(11) 1.902(5) . . yes
Cl(1) C(18) 1.730(6) . . yes
O(1) C(2) 1.462(7) . . yes
O(1) C(3) 1.339(6) . . yes
O(2) C(3) 1.207(7) . . yes
O(3) C(6) 1.468(6) . . yes
O(3) C(14) 1.369(7) . . yes
O(4) C(14) 1.196(7) . . yes
C(1) C(2) 1.50(1) . . yes
C(1) H(1) 0.8(1) . . no
C(1) H(2) 0.99(7) . . no
C(1) H(3) 1.1(1) . . no
C(2) H(4) 1.01(6) . . no
C(2) H(5) 1.16(7) . . no
C(3) C(4) 1.526(8) . . yes
C(4) C(5) 1.541(8) . . yes
C(4) C(6) 1.563(8) . . yes
C(4) H(6) 1.08(7) . . no
C(5) H(7) 0.90(7) . . no
C(5) H(8) 1.01(6) . . no
C(5) H(9) 1.02(6) . . no
C(6) C(7) 1.531(8) . . yes
C(6) C(8) 1.521(7) . . yes
C(7) H(10) 0.97(7) . . no
C(7) H(11) 1.15(6) . . no
C(7) H(12) 0.91(7) . . no
C(8) C(9) 1.396(7) . . yes
C(8) C(13) 1.392(7) . . yes
C(9) C(10) 1.379(7) . . yes
C(9) H(13) 1.00(5) . . no
C(10) C(11) 1.382(8) . . yes
C(10) H(14) 0.96(6) . . no
C(11) C(12) 1.382(8) . . yes
C(12) C(13) 1.372(8) . . yes
C(12) H(15) 0.88(6) . . no
C(13) H(16) 0.92(5) . . no
C(14) C(15) 1.486(8) . . yes
C(15) C(16) 1.384(8) . . yes
C(15) C(20) 1.402(8) . . yes
C(16) C(17) 1.370(9) . . yes
C(16) H(17) 0.92(5) . . no
C(17) C(18) 1.399(9) . . yes
C(17) H(18) 1.00(6) . . no
C(18) C(19) 1.36(1) . . yes
C(19) C(20) 1.371(10) . . yes
C(19) H(19) 0.92(6) . . no
C(20) H(20) 0.95(7) . . no
